data_4078294
loop_
_publ_author_name
'Barreiro, Elena M.'
'Broggini, Diego F. D.'
'Adrio, Luis A.'
'White, Andrew J. P.'
'Schwenk, Rino'
'Togni, Antonio'
'Hii, King Kuok (Mimi)'

_publ_section_title
;
 Gold(I) Complexes of Conformationally Constricted Chiral Ferrocenyl
 Phosphines
;
_journal_issue 9
_journal_name_full Organometallics
_journal_page_first 3745
_journal_paper_doi 10.1021/om300222k
_journal_volume 31
_journal_year 2012
_chemical_absolute_configuration ad
_chemical_formula_moiety 'C25 H25 Au Cl Fe O P'
_chemical_formula_sum 'C25 H25 Au Cl Fe O P'
_chemical_formula_weight 660.69
_chemical_name_systematic
; 
 ? 
;
_space_group_IT_number 19
_symmetry_cell_setting orthorhombic
_symmetry_space_group_name_Hall 'P 2ac 2ab'
_symmetry_space_group_name_H-M 'P 21 21 21'
_atom_sites_solution_hydrogens geom
_atom_sites_solution_primary direct
_atom_sites_solution_secondary difmap
_audit_creation_method SHELXL-97
_cell_angle_alpha 90.00
_cell_angle_beta 90.00
_cell_angle_gamma 90.00
_cell_formula_units_Z 4
_cell_length_a 11.18245(8)
_cell_length_b 12.26925(8)
_cell_length_c 17.17066(11)
_cell_measurement_reflns_used 14179
_cell_measurement_temperature 173(2)
_cell_measurement_theta_max 72.1629
_cell_measurement_theta_min 2.5712
_cell_volume 2355.82(3)
_computing_cell_refinement 'CrysAlis RED, Oxford Diffraction Ltd'
_computing_data_collection 'CrysAlis CCD, Oxford Diffraction Ltd'
_computing_data_reduction 'CrysAlis RED, Oxford Diffraction Ltd'
_computing_molecular_graphics 'Bruker SHELXTL'
_computing_publication_material 'Bruker SHELXTL'
_computing_structure_refinement 'SHELXL-97 (Sheldrick, 1997)'
_computing_structure_solution 'SHELXS-97 (Sheldrick, 1990)'
_diffrn_ambient_temperature 173(2)
_diffrn_detector_area_resol_mean 8.2556
_diffrn_measured_fraction_theta_full 0.994
_diffrn_measured_fraction_theta_max 0.994
_diffrn_measurement_device_type 'OD Xcalibur PX Ultra'
_diffrn_measurement_method 'omega scans'
_diffrn_radiation_monochromator graphite
_diffrn_radiation_source 'Enhance Ultra (Cu) X-ray Source'
_diffrn_radiation_type CuK\a
_diffrn_radiation_wavelength 1.54184
_diffrn_reflns_av_R_equivalents 0.0324
_diffrn_reflns_av_sigmaI/netI 0.0261
_diffrn_reflns_limit_h_max 13
_diffrn_reflns_limit_h_min -12
_diffrn_reflns_limit_k_max 15
_diffrn_reflns_limit_k_min -10
_diffrn_reflns_limit_l_max 20
_diffrn_reflns_limit_l_min -19
_diffrn_reflns_number 18531
_diffrn_reflns_theta_full 72.31
_diffrn_reflns_theta_max 72.31
_diffrn_reflns_theta_min 4.43
_diffrn_standards_number 0
_exptl_absorpt_coefficient_mu 18.268
_exptl_absorpt_correction_T_max 0.594
_exptl_absorpt_correction_T_min 0.162
_exptl_absorpt_correction_type analytical
_exptl_absorpt_process_details
; 
CrysAlisPro, Oxford Diffraction Ltd., 
Version 1.171.34.44 (release 25-10-2010 CrysAlis171 .NET) 
(compiled Oct 25 2010,18:11:34) 
Analytical numeric absorption correction using a multifaceted crystal 
model based on expressions derived by R.C. Clark & J.S. Reid. 
(Clark, R. C. & Reid, J. S. (1995). Acta Cryst. A51, 887-897) 
;
_exptl_crystal_colour Yellow
_exptl_crystal_density_diffrn 1.863
_exptl_crystal_density_method 'not measured'
_exptl_crystal_description plates
_exptl_crystal_F_000 1280
_exptl_crystal_size_max 0.13
_exptl_crystal_size_mid 0.12
_exptl_crystal_size_min 0.03
_refine_diff_density_max 0.405
_refine_diff_density_min -0.604
_refine_diff_density_rms 0.069
_refine_ls_abs_structure_details 'Flack H D (1983), Acta Cryst. A39, 876-881, 1987 Friedel pairs'
_refine_ls_abs_structure_Flack -0.013(6)
_refine_ls_extinction_method none
_refine_ls_goodness_of_fit_ref 1.035
_refine_ls_hydrogen_treatment constr
_refine_ls_matrix_type full
_refine_ls_number_parameters 271
_refine_ls_number_reflns 4610
_refine_ls_number_restraints 0
_refine_ls_restrained_S_all 1.035
_refine_ls_R_factor_all 0.0199
_refine_ls_R_factor_gt 0.0183
_refine_ls_shift/su_max 0.001
_refine_ls_shift/su_mean 0.000
_refine_ls_structure_factor_coef Fsqd
_refine_ls_weighting_details 'calc w=1/[\s^2^(Fo^2^)+(0.0220P)^2^+0.5492P] where P=(Fo^2^+2Fc^2^)/3'
_refine_ls_weighting_scheme calc
_refine_ls_wR_factor_gt 0.0427
_refine_ls_wR_factor_ref 0.0433
_reflns_number_gt 4445
_reflns_number_total 4610
_reflns_threshold_expression >2sigma(I)
_cod_data_source_file om300222k_si_001.cif
_cod_data_source_block (L1)AuCl
_cod_depositor_comments
;
The following automatic conversions were performed:

'_symmetry_cell_setting' value 'Orthorhombic' changed to
'orthorhombic' according to
/home/saulius/struct/CIF-dictionaries/cif_core.dic dictionary named
'cif_core.dic' version 2.4.1 from 2010-06-29.

Automatic conversion script
Id: cif_fix_values 1715 2011-07-08 13:25:40Z adriana 
;
_cod_original_sg_symbol_H-M P2(1)2(1)2(1)
_cod_database_code 4078294

loop_
_symmetry_equiv_pos_as_xyz
'x, y, z'
'-x+1/2, -y, z+1/2'
'-x, y+1/2, -z+1/2'
'x+1/2, -y+1/2, -z'

loop_
_atom_site_label
_atom_site_type_symbol
_atom_site_fract_x
_atom_site_fract_y
_atom_site_fract_z
_atom_site_U_iso_or_equiv
_atom_site_adp_type
_atom_site_occupancy
_atom_site_symmetry_multiplicity
_atom_site_calc_flag
_atom_site_refinement_flags
Au Au 0.814224(13) 0.445111(12) 0.428495(8) 0.02812(5) Uani 1 1 d .
Fe Fe 0.85243(6) 0.57901(5) 0.21523(4) 0.03266(14) Uani 1 1 d .
Cl Cl 0.97739(9) 0.36104(8) 0.48174(5) 0.0365(2) Uani 1 1 d .
P1 P 0.66770(8) 0.53691(7) 0.36896(5) 0.02913(19) Uani 1 1 d .
C1 C 0.6925(3) 0.5464(3) 0.26603(19) 0.0295(7) Uani 1 1 d .
C2 C 0.7276(3) 0.4573(3) 0.2157(2) 0.0301(8) Uani 1 1 d .
C3 C 0.7398(4) 0.5024(4) 0.1395(3) 0.0382(9) Uani 1 1 d .
H3A H 0.7625 0.4627 0.0943 0.046 Uiso 1 1 calc R
C4 C 0.7132(4) 0.6141(4) 0.1411(3) 0.0421(11) Uani 1 1 d .
H4A H 0.7143 0.6619 0.0976 0.051 Uiso 1 1 calc R
C5 C 0.6846(4) 0.6434(3) 0.2185(2) 0.0373(8) Uani 1 1 d .
H5A H 0.6638 0.7143 0.2362 0.045 Uiso 1 1 calc R
C6 C 0.5160(4) 0.4854(3) 0.3794(3) 0.0340(9) Uani 1 1 d .
C7 C 0.4793(4) 0.4415(4) 0.4502(3) 0.0432(9) Uani 1 1 d .
H7A H 0.5341 0.4372 0.4924 0.052 Uiso 1 1 calc R
C8 C 0.3644(5) 0.4045(4) 0.4594(3) 0.0538(13) Uani 1 1 d .
H8A H 0.3400 0.3741 0.5078 0.065 Uiso 1 1 calc R
C9 C 0.2845(4) 0.4113(4) 0.3987(4) 0.0539(13) Uani 1 1 d .
H9A H 0.2047 0.3865 0.4056 0.065 Uiso 1 1 calc R
C10 C 0.3196(4) 0.4538(4) 0.3278(3) 0.0511(10) Uani 1 1 d .
H10A H 0.2642 0.4581 0.2859 0.061 Uiso 1 1 calc R
C11 C 0.4355(4) 0.4902(4) 0.3181(3) 0.0438(10) Uani 1 1 d .
H11A H 0.4602 0.5186 0.2692 0.053 Uiso 1 1 calc R
C12 C 0.6606(3) 0.6785(3) 0.4021(2) 0.0346(9) Uani 1 1 d .
C13 C 0.5655(5) 0.7454(4) 0.3807(3) 0.0500(11) Uani 1 1 d .
H13A H 0.5024 0.7171 0.3497 0.060 Uiso 1 1 calc R
C14 C 0.5627(5) 0.8526(4) 0.4044(3) 0.0586(14) Uani 1 1 d .
H14A H 0.4981 0.8981 0.3892 0.070 Uiso 1 1 calc R
C15 C 0.6526(5) 0.8941(4) 0.4498(3) 0.0558(14) Uani 1 1 d .
H15A H 0.6491 0.9678 0.4666 0.067 Uiso 1 1 calc R
C16 C 0.7479(5) 0.8298(4) 0.4711(3) 0.0510(11) Uani 1 1 d .
H16A H 0.8110 0.8592 0.5015 0.061 Uiso 1 1 calc R
C17 C 0.7511(4) 0.7215(4) 0.4477(3) 0.0411(10) Uani 1 1 d .
H17A H 0.8160 0.6765 0.4631 0.049 Uiso 1 1 calc R
C18 C 0.9742(4) 0.6186(4) 0.2997(3) 0.0491(12) Uani 1 1 d .
H18A H 0.9584 0.6272 0.3537 0.059 Uiso 1 1 calc R
C19 C 1.0084(4) 0.5224(4) 0.2630(3) 0.0466(11) Uani 1 1 d .
H19A H 1.0192 0.4537 0.2876 0.056 Uiso 1 1 calc R
C20 C 1.0241(4) 0.5445(6) 0.1835(3) 0.0628(15) Uani 1 1 d .
H20A H 1.0472 0.4933 0.1448 0.075 Uiso 1 1 calc R
C21 C 0.9998(5) 0.6556(6) 0.1709(4) 0.074(2) Uani 1 1 d .
H21A H 1.0047 0.6932 0.1226 0.089 Uiso 1 1 calc R
C22 C 0.9670(5) 0.7007(4) 0.2428(4) 0.0641(16) Uani 1 1 d .
H22A H 0.9439 0.7742 0.2516 0.077 Uiso 1 1 calc R
C23 C 0.7436(4) 0.3400(3) 0.2398(2) 0.0325(8) Uani 1 1 d .
H23A H 0.8099 0.3353 0.2787 0.039 Uiso 1 1 calc R
O24 O 0.6338(3) 0.3082(2) 0.27626(18) 0.0372(6) Uani 1 1 d .
C25 C 0.6465(5) 0.2206(4) 0.3295(3) 0.0454(11) Uani 1 1 d .
H25A H 0.5686 0.2033 0.3524 0.068 Uiso 1 1 calc R
H25B H 0.7025 0.2414 0.3708 0.068 Uiso 1 1 calc R
H25C H 0.6774 0.1565 0.3020 0.068 Uiso 1 1 calc R
C26 C 0.7727(4) 0.2670(4) 0.1711(3) 0.0397(10) Uani 1 1 d .
H26A H 0.7823 0.1917 0.1892 0.059 Uiso 1 1 calc R
H26B H 0.8472 0.2916 0.1467 0.059 Uiso 1 1 calc R
H26C H 0.7076 0.2704 0.1331 0.059 Uiso 1 1 calc R

loop_
_atom_site_aniso_label
_atom_site_aniso_U_11
_atom_site_aniso_U_22
_atom_site_aniso_U_33
_atom_site_aniso_U_23
_atom_site_aniso_U_13
_atom_site_aniso_U_12
Au 0.02836(7) 0.02871(7) 0.02728(6) 0.00069(6) -0.00134(6) 0.00083(7)
Fe 0.0332(3) 0.0325(3) 0.0323(3) 0.0076(2) -0.0040(2) -0.0079(2)
Cl 0.0316(5) 0.0413(5) 0.0366(4) 0.0037(4) -0.0041(4) 0.0066(4)
P1 0.0271(5) 0.0269(4) 0.0334(4) 0.0003(3) -0.0031(3) 0.0026(4)
C1 0.0269(16) 0.0262(16) 0.0353(16) 0.0042(14) -0.0034(15) -0.0037(19)
C2 0.0282(17) 0.0307(19) 0.0314(16) 0.0026(16) -0.0069(13) -0.0048(15)
C3 0.043(2) 0.038(2) 0.034(2) 0.0032(17) -0.0075(18) -0.0078(18)
C4 0.044(3) 0.042(2) 0.040(2) 0.0124(18) -0.0172(19) -0.0058(18)
C5 0.038(2) 0.0260(17) 0.048(2) 0.0048(15) -0.013(2) 0.0012(19)
C6 0.030(2) 0.0257(18) 0.046(2) -0.0013(16) 0.0049(17) 0.0031(15)
C7 0.036(2) 0.041(2) 0.052(2) 0.001(2) 0.0069(17) 0.003(2)
C8 0.052(3) 0.043(3) 0.066(3) 0.006(2) 0.021(3) 0.001(2)
C9 0.032(2) 0.037(2) 0.092(4) -0.009(2) 0.013(2) -0.0017(17)
C10 0.033(2) 0.043(2) 0.078(3) -0.001(2) -0.002(2) -0.003(2)
C11 0.034(2) 0.043(2) 0.054(3) 0.0039(19) -0.002(2) 0.0007(19)
C12 0.033(2) 0.0325(19) 0.0386(19) -0.0045(15) -0.0008(15) 0.0016(16)
C13 0.039(2) 0.042(3) 0.069(3) -0.008(2) -0.011(2) 0.007(2)
C14 0.053(3) 0.042(3) 0.081(4) -0.011(2) -0.010(3) 0.019(2)
C15 0.066(4) 0.035(2) 0.067(3) -0.014(2) -0.006(2) 0.007(2)
C16 0.058(3) 0.041(3) 0.054(3) -0.009(2) -0.012(2) -0.001(2)
C17 0.043(2) 0.039(2) 0.042(2) -0.0044(18) -0.0052(18) 0.0052(19)
C18 0.034(2) 0.063(3) 0.049(3) -0.003(2) -0.0104(19) -0.020(2)
C19 0.029(2) 0.050(3) 0.061(3) 0.013(2) -0.008(2) -0.0042(18)
C20 0.038(3) 0.092(4) 0.058(3) -0.009(3) 0.011(2) -0.009(3)
C21 0.054(3) 0.107(5) 0.060(3) 0.045(4) -0.013(3) -0.037(3)
C22 0.052(3) 0.039(3) 0.101(5) 0.016(3) -0.026(3) -0.023(2)
C23 0.0277(19) 0.031(2) 0.039(2) 0.0016(16) -0.0033(15) -0.0034(16)
O24 0.0337(14) 0.0328(14) 0.0452(15) 0.0042(12) 0.0049(12) -0.0010(11)
C25 0.057(3) 0.034(2) 0.045(2) 0.0059(18) -0.001(2) -0.0105(19)
C26 0.041(2) 0.034(2) 0.045(2) -0.0033(18) -0.0005(18) 0.0038(17)

loop_
_atom_type_symbol
_atom_type_description
_atom_type_scat_dispersion_real
_atom_type_scat_dispersion_imag
_atom_type_scat_source
C C 0.0181 0.0091 'International Tables Vol C Tables 4.2.6.8 and 6.1.1.4'
H H 0.0000 0.0000 'International Tables Vol C Tables 4.2.6.8 and 6.1.1.4'
O O 0.0492 0.0322 'International Tables Vol C Tables 4.2.6.8 and 6.1.1.4'
P P 0.2955 0.4335 'International Tables Vol C Tables 4.2.6.8 and 6.1.1.4'
Cl Cl 0.3639 0.7018 'International Tables Vol C Tables 4.2.6.8 and 6.1.1.4'
Fe Fe -1.1336 3.1974 'International Tables Vol C Tables 4.2.6.8 and 6.1.1.4'
Au Au -4.4197 7.2980 'International Tables Vol C Tables 4.2.6.8 and 6.1.1.4'

loop_
_geom_angle_atom_site_label_1
_geom_angle_atom_site_label_2
_geom_angle_atom_site_label_3
_geom_angle
P1 Au Cl 174.18(4)
C22 Fe C1 127.1(2)
C22 Fe C5 106.9(2)
C1 Fe C5 41.66(15)
C22 Fe C20 67.7(3)
C1 Fe C20 154.6(2)
C5 Fe C20 162.7(2)
C22 Fe C3 151.6(2)
C1 Fe C3 68.85(16)
C5 Fe C3 68.13(18)
C20 Fe C3 108.4(2)
C22 Fe C21 40.3(3)
C1 Fe C21 163.9(3)
C5 Fe C21 125.1(2)
C20 Fe C21 40.3(3)
C3 Fe C21 118.2(2)
C22 Fe C2 166.0(2)
C1 Fe C2 41.64(15)
C5 Fe C2 69.77(15)
C20 Fe C2 119.5(2)
C3 Fe C2 40.93(16)
C21 Fe C2 152.6(3)
C22 Fe C18 40.4(2)
C1 Fe C18 109.17(17)
C5 Fe C18 120.08(19)
C20 Fe C18 67.2(2)
C3 Fe C18 166.3(2)
C21 Fe C18 67.6(2)
C2 Fe C18 128.65(18)
C22 Fe C19 67.5(2)
C1 Fe C19 120.74(17)
C5 Fe C19 154.79(19)
C20 Fe C19 40.1(2)
C3 Fe C19 128.7(2)
C21 Fe C19 67.6(2)
C2 Fe C19 109.38(17)
C18 Fe C19 39.7(2)
C22 Fe C4 118.0(2)
C1 Fe C4 68.93(16)
C5 Fe C4 40.40(18)
C20 Fe C4 126.2(2)
C3 Fe C4 40.04(17)
C21 Fe C4 106.5(2)
C2 Fe C4 68.82(16)
C18 Fe C4 153.1(2)
C19 Fe C4 164.4(2)
C1 P1 C6 105.31(19)
C1 P1 C12 104.55(18)
C6 P1 C12 105.01(18)
C1 P1 Au 111.72(13)
C6 P1 Au 117.59(14)
C12 P1 Au 111.60(13)
C5 C1 C2 107.5(3)
C5 C1 P1 126.9(3)
C2 C1 P1 125.5(3)
C5 C1 Fe 69.4(2)
C2 C1 Fe 69.7(2)
P1 C1 Fe 124.95(19)
C3 C2 C1 106.3(4)
C3 C2 C23 127.6(4)
C1 C2 C23 126.1(3)
C3 C2 Fe 69.4(3)
C1 C2 Fe 68.6(2)
C23 C2 Fe 128.1(3)
C4 C3 C2 109.9(4)
C4 C3 Fe 70.6(3)
C2 C3 Fe 69.7(2)
C3 C4 C5 108.4(4)
C3 C4 Fe 69.4(3)
C5 C4 Fe 69.1(2)
C4 C5 C1 107.9(3)
C4 C5 Fe 70.5(3)
C1 C5 Fe 68.9(2)
C11 C6 C7 119.2(4)
C11 C6 P1 121.0(3)
C7 C6 P1 119.7(3)
C8 C7 C6 120.3(4)
C7 C8 C9 120.1(5)
C8 C9 C10 120.4(4)
C11 C10 C9 119.7(5)
C10 C11 C6 120.3(5)
C17 C12 C13 118.9(4)
C17 C12 P1 120.4(3)
C13 C12 P1 120.7(3)
C14 C13 C12 120.1(5)
C15 C14 C13 120.5(5)
C14 C15 C16 120.4(4)
C15 C16 C17 119.5(5)
C12 C17 C16 120.6(4)
C19 C18 C22 108.0(5)
C19 C18 Fe 70.2(3)
C22 C18 Fe 68.9(3)
C18 C19 C20 108.1(5)
C18 C19 Fe 70.1(3)
C20 C19 Fe 69.6(3)
C19 C20 C21 108.2(5)
C19 C20 Fe 70.2(3)
C21 C20 Fe 70.0(4)
C22 C21 C20 107.3(4)
C22 C21 Fe 69.1(3)
C20 C21 Fe 69.7(3)
C21 C22 C18 108.3(5)
C21 C22 Fe 70.6(3)
C18 C22 Fe 70.7(3)
O24 C23 C2 106.2(3)
O24 C23 C26 111.3(3)
C2 C23 C26 112.1(3)
C25 O24 C23 113.8(3)

loop_
_geom_bond_atom_site_label_1
_geom_bond_atom_site_label_2
_geom_bond_distance
Au P1 2.2357(9)
Au Cl 2.2867(9)
Fe C22 2.024(5)
Fe C1 2.030(4)
Fe C5 2.037(5)
Fe C20 2.040(5)
Fe C3 2.040(4)
Fe C21 2.044(5)
Fe C2 2.044(4)
Fe C18 2.047(4)
Fe C19 2.048(5)
Fe C4 2.056(4)
P1 C1 1.793(3)
P1 C6 1.819(4)
P1 C12 1.830(4)
C1 C5 1.446(5)
C1 C2 1.448(6)
C2 C3 1.428(6)
C2 C23 1.507(6)
C3 C4 1.403(6)
C4 C5 1.414(7)
C6 C11 1.387(6)
C6 C7 1.392(6)
C7 C8 1.372(7)
C8 C9 1.376(8)
C9 C10 1.382(8)
C10 C11 1.381(7)
C12 C17 1.384(6)
C12 C13 1.393(6)
C13 C14 1.377(7)
C14 C15 1.369(7)
C15 C16 1.375(7)
C16 C17 1.388(7)
C18 C19 1.391(7)
C18 C22 1.405(8)
C19 C20 1.403(8)
C20 C21 1.407(10)
C21 C22 1.401(10)
C23 O24 1.432(5)
C23 C26 1.516(6)
O24 C25 1.418(5)
